data_7131594
loop_
_publ_author_name
'Koellner, Connor A.'
'Reid, Amelia G.'
'Machan, Charles W.'

_publ_section_title
;
 Co-electrocatalytic CO<sub>2</sub> reduction mediated by a
 dibenzophosphole oxide and a chromium complex.
;
_journal_issue 42
_journal_name_full 'Chemical communications (Cambridge, England)'
_journal_page_first 6359
_journal_page_last 6362
_journal_paper_doi 10.1039/d3cc00166k
_journal_volume 59
_journal_year 2023
_chemical_formula_moiety 'C18 H13 O P'
_chemical_formula_sum 'C18 H13 O P'
_chemical_formula_weight 276.25
_chemical_name_systematic 'phenyldiphenylphosphine oxide'
_space_group_crystal_system monoclinic
_space_group_IT_number 14
_space_group_name_Hall '-P 2ybc'
_space_group_name_H-M_alt 'P 1 21/c 1'
_atom_sites_solution_hydrogens difmap
_atom_sites_solution_primary iterative
_audit_creation_date 2022-11-11
_audit_creation_method
;
Olex2 1.5
(compiled 2022.04.07 svn.rca3783a0 for OlexSys, GUI svn.r6498)
;
_audit_update_record
;
2022-11-11 deposited with the CCDC.	2023-04-25 downloaded from the CCDC.
;
_cell_angle_alpha 90
_cell_angle_beta 93.226(4)
_cell_angle_gamma 90
_cell_formula_units_Z 4
_cell_length_a 10.0250(12)
_cell_length_b 9.5951(11)
_cell_length_c 14.1127(17)
_cell_measurement_reflns_used 5316
_cell_measurement_temperature 100.03
_cell_measurement_theta_max 27.39
_cell_measurement_theta_min 2.57
_cell_volume 1355.4(3)
_computing_cell_refinement 'SAINT V8.40A (Bruker, 2019)'
_computing.cell_refinement 'SAINT V8.40B (Bruker AXS LLC, 2019)'

_computing_data_collection 'Bruker Instrument Service V6.2.15'
_computing_data_reduction 'SAINT V8.40A (Bruker, 2019)'
_computing.data_reduction 'SAINT V8.40B (Bruker AXS LLC, 2019)'

_computing_molecular_graphics 'Olex2 1.5 (Dolomanov et al., 2009)'
_computing_publication_material 'Olex2 1.5 (Dolomanov et al., 2009)'
_computing_structure_refinement 'XL  (Sheldrick, 2008)'
_computing.structure_refinement 'SHELXL--2018/3 (Sheldrick, 2018)'

_computing_structure_solution 'olex2.solve 1.5 (Bourhis et al., 2015)'
_computing.structure_solution 'SHELXT 2018/2 (Sheldrick, 2018)'

_diffrn_ambient_temperature 100.03
_diffrn_detector_area_resol_mean 7.3910
_diffrn_detector_type 'Photon III'
_diffrn_measured_fraction_theta_full 1.000
_diffrn_measured_fraction_theta_max 0.958
_diffrn_measurement_device 'Kappa four--circle diffractometer'
_diffrn_measurement_device_type 'Bruker D8 Venture'
_diffrn_measurement_method '\f and \w scans'
_diffrn_radiation_collimation 'one pinhole collimator 0.8 mm'
_diffrn_radiation_monochromator 'HELIOS double bounce multilayer mirror'
_diffrn_radiation_probe x-ray
_diffrn_radiation_type 'Mo K\a'
_diffrn_radiation_wavelength 0.71073
_diffrn_reflns_av_R_equivalents 0.0828
_diffrn_reflns_av_unetI/netI 0.0559
_diffrn_reflns_Laue_measured_fraction_full 1.000
_diffrn_reflns_Laue_measured_fraction_max 0.958
_diffrn_reflns_limit_h_max 15
_diffrn_reflns_limit_h_min -15
_diffrn_reflns_limit_k_max 14
_diffrn_reflns_limit_k_min -14
_diffrn_reflns_limit_l_max 21
_diffrn_reflns_limit_l_min -21
_diffrn_reflns_number 48219
_diffrn_reflns_point_group_measured_fraction_full 1.000
_diffrn_reflns_point_group_measured_fraction_max 0.958
_diffrn_reflns.reduction_process narrow-frame

_diffrn_reflns_theta_full 25.242
_diffrn_reflns_theta_max 33.367
_diffrn_reflns_theta_min 2.035
_diffrn_source 'micro-focus sealed tube'
_diffrn_source_current 1.4
_diffrn_source_power 0.07
_diffrn_source_target Mo
_diffrn_source_type 'Incoatec I\mS 3.0'
_diffrn_source_voltage 50
_diffrn_standards_number 0
_exptl_absorpt_coefficient_mu 0.194
_exptl_absorpt_correction_T_max 0.7466
_exptl_absorpt_correction_T_min 0.7040
_exptl_absorpt_correction_type none
_exptl_absorpt_process_details
;
SADABS-2016/2 (Bruker,2016/2) was used for absorption correction.
wR2(int) was 0.0604 before and 0.0564 after correction.
The Ratio of minimum to maximum transmission is 0.9429.
The \l/2 correction factor is Not present.
;
_exptl_crystal_colour 'clear whiteish colourless'
_exptl_crystal_colour_lustre clear
_exptl_crystal_colour_modifier whiteish
_exptl_crystal_colour_primary colourless
_exptl_crystal_density_diffrn 1.354
_exptl_crystal_description block
_exptl_crystal_F_000 576
_exptl_crystal_recrystallization_method 'crystalized from ethyl acetate at 0 degrees C'
_exptl_crystal_size_max 0.293
_exptl_crystal_size_mid 0.128
_exptl_crystal_size_min 0.075
_refine_diff_density_max 0.485
_refine_diff_density_min -0.401
_refine_diff_density_rms 0.072
_refine_ls_extinction_method none
_refine_ls_goodness_of_fit_ref 1.026
_refine_ls_hydrogen_treatment refall
_refine_ls_matrix_type full
_refine_ls_number_parameters 233
_refine_ls_number_reflns 5048
_refine_ls_number_restraints 0
_refine_ls_restrained_S_all 1.026
_refine_ls_R_factor_all 0.0842
_refine_ls_R_factor_gt 0.0461
_refine_ls_shift/su_max 0.001
_refine_ls_shift/su_mean 0.000
_refine_ls_structure_factor_coef Fsqd
_refine_ls_weighting_details 'w=1/[\s^2^(Fo^2^)+(0.0406P)^2^+0.7718P] where P=(Fo^2^+2Fc^2^)/3'
_refine_ls_weighting_scheme calc
_refine_ls_wR_factor_gt 0.0951
_refine_ls_wR_factor_ref 0.1096
_reflns_Friedel_coverage 0.000
_reflns_number_gt 3563
_reflns_number_total 5048
_reflns_threshold_expression 'I > 2\s(I)'
_cod_data_source_file d3cc00166k3.cif
_cod_data_source_block solve1_a
_cod_depositor_comments 'Adding full bibliography for 7131594.cif.'
_cod_database_code 7131594
_shelx_shelxl_version_number 2019/1
_shelx_space_group_comment
;
The symmetry employed for this shelxl refinement is uniquely defined
by the following loop, which should always be used as a source of
symmetry information in preference to the above space-group names.
They are only intended as comments.
;
_computing.bruker_data_scaling 'SADABS--2016/2 -- Bruker AXS area detector scaling and absorption correction'

_olex2_refinement_description
;
;
_olex2_submission_original_sample_id machan_CK_PhBPO1
_olex2_submission_special_instructions 'No special instructions were received'

loop_
_space_group_symop_operation_xyz
'x, y, z'
'-x, y+1/2, -z+1/2'
'-x, -y, -z'
'x, -y-1/2, z-1/2'

loop_
_atom_site_label
_atom_site_type_symbol
_atom_site_fract_x
_atom_site_fract_y
_atom_site_fract_z
_atom_site_U_iso_or_equiv
_atom_site_adp_type
_atom_site_occupancy
_atom_site_site_symmetry_order
_atom_site_calc_flag
_atom_site_refinement_flags_posn
_atom_site_refinement_flags_adp
_atom_site_refinement_flags_occupancy
_atom_site_disorder_assembly
_atom_site_disorder_group
P1 P 0.30492(4) 0.76172(4) 0.54786(3) 0.01275(9) Uani 1 1 d . . . . .
O1 O 0.27588(11) 0.81338(11) 0.44934(7) 0.0180(2) Uani 1 1 d . . . . .
C1 C 0.47356(14) 0.77607(14) 0.59854(10) 0.0131(2) Uani 1 1 d . . . . .
C2 C 0.55322(14) 0.89450(15) 0.60885(10) 0.0156(3) Uani 1 1 d . . . . .
H2 H 0.5174(18) 0.9865(19) 0.5901(13) 0.020(5) Uiso 1 1 d . . . . .
C3 C 0.68398(15) 0.88079(16) 0.64712(11) 0.0183(3) Uani 1 1 d . . . . .
H3 H 0.7383(18) 0.9604(18) 0.6534(12) 0.017(4) Uiso 1 1 d . . . . .
C4 C 0.73189(15) 0.75057(17) 0.67605(11) 0.0204(3) Uani 1 1 d . . . . .
H4 H 0.821(2) 0.741(2) 0.7029(15) 0.030(5) Uiso 1 1 d . . . . .
C5 C 0.65217(15) 0.63201(16) 0.66701(11) 0.0190(3) Uani 1 1 d . . . . .
H5 H 0.6875(18) 0.5430(19) 0.6883(13) 0.020(5) Uiso 1 1 d . . . . .
C6 C 0.52226(14) 0.64386(14) 0.62711(10) 0.0149(3) Uani 1 1 d . . . . .
C7 C 0.42467(14) 0.52937(14) 0.60781(10) 0.0154(3) Uani 1 1 d . . . . .
C8 C 0.44474(17) 0.38710(16) 0.62392(11) 0.0209(3) Uani 1 1 d . . . . .
H8 H 0.528(2) 0.351(2) 0.6503(14) 0.026(5) Uiso 1 1 d . . . . .
C9 C 0.34179(19) 0.29420(16) 0.59883(12) 0.0244(3) Uani 1 1 d . . . . .
H9 H 0.3569(19) 0.196(2) 0.6094(13) 0.023(5) Uiso 1 1 d . . . . .
C10 C 0.22042(18) 0.34069(16) 0.55820(12) 0.0241(3) Uani 1 1 d . . . . .
H10 H 0.147(2) 0.274(2) 0.5394(16) 0.038(6) Uiso 1 1 d . . . . .
C11 C 0.19962(16) 0.48237(16) 0.54144(11) 0.0204(3) Uani 1 1 d . . . . .
H11 H 0.1148(19) 0.5187(19) 0.5083(13) 0.021(5) Uiso 1 1 d . . . . .
C12 C 0.30201(15) 0.57592(14) 0.56628(10) 0.0156(3) Uani 1 1 d . . . . .
C13 C 0.19525(14) 0.84109(14) 0.62987(10) 0.0130(2) Uani 1 1 d . . . . .
C14 C 0.11495(15) 0.95189(15) 0.59695(11) 0.0167(3) Uani 1 1 d . . . . .
H14 H 0.1199(17) 0.9795(19) 0.5315(13) 0.017(4) Uiso 1 1 d . . . . .
C15 C 0.02855(15) 1.01639(15) 0.65728(11) 0.0181(3) Uani 1 1 d . . . . .
H15 H -0.0272(17) 1.0905(19) 0.6355(12) 0.016(4) Uiso 1 1 d . . . . .
C16 C 0.02307(14) 0.97141(16) 0.75063(11) 0.0177(3) Uani 1 1 d . . . . .
H16 H -0.0381(18) 1.0154(19) 0.7916(13) 0.020(5) Uiso 1 1 d . . . . .
C17 C 0.10417(15) 0.86197(15) 0.78402(11) 0.0162(3) Uani 1 1 d . . . . .
H17 H 0.1025(18) 0.8311(19) 0.8496(14) 0.021(5) Uiso 1 1 d . . . . .
C18 C 0.19018(14) 0.79622(14) 0.72408(10) 0.0146(3) Uani 1 1 d . . . . .
H18 H 0.2451(19) 0.7172(19) 0.7480(13) 0.020(5) Uiso 1 1 d . . . . .

loop_
_atom_site_aniso_label
_atom_site_aniso_U_11
_atom_site_aniso_U_22
_atom_site_aniso_U_33
_atom_site_aniso_U_23
_atom_site_aniso_U_13
_atom_site_aniso_U_12
P1 0.01305(16) 0.01137(16) 0.01379(16) -0.00006(13) 0.00030(12) 0.00059(13)
O1 0.0202(5) 0.0190(5) 0.0146(5) 0.0009(4) -0.0007(4) 0.0011(4)
C1 0.0129(6) 0.0130(6) 0.0136(6) 0.0008(5) 0.0014(5) 0.0021(5)
C2 0.0162(6) 0.0149(6) 0.0156(6) 0.0003(5) 0.0008(5) 0.0005(5)
C3 0.0159(7) 0.0207(7) 0.0181(7) -0.0015(5) 0.0002(5) -0.0013(6)
C4 0.0151(6) 0.0267(8) 0.0191(7) 0.0007(6) -0.0009(5) 0.0029(6)
C5 0.0186(7) 0.0188(7) 0.0197(7) 0.0028(6) 0.0014(6) 0.0065(6)
C6 0.0159(6) 0.0148(6) 0.0143(6) 0.0013(5) 0.0036(5) 0.0032(5)
C7 0.0195(7) 0.0126(6) 0.0146(6) -0.0001(5) 0.0059(5) 0.0018(5)
C8 0.0292(8) 0.0140(6) 0.0202(7) 0.0030(5) 0.0092(6) 0.0054(6)
C9 0.0401(10) 0.0123(6) 0.0223(8) -0.0001(6) 0.0143(7) 0.0002(6)
C10 0.0322(9) 0.0167(7) 0.0245(8) -0.0039(6) 0.0121(7) -0.0086(6)
C11 0.0214(7) 0.0185(7) 0.0218(7) -0.0034(6) 0.0059(6) -0.0036(6)
C12 0.0193(7) 0.0119(6) 0.0160(7) -0.0010(5) 0.0050(5) 0.0004(5)
C13 0.0119(6) 0.0117(6) 0.0155(6) -0.0011(5) 0.0001(5) -0.0005(5)
C14 0.0166(6) 0.0165(6) 0.0169(7) 0.0019(5) -0.0006(5) 0.0024(5)
C15 0.0160(7) 0.0161(6) 0.0223(7) 0.0003(5) 0.0007(5) 0.0046(5)
C16 0.0151(7) 0.0176(6) 0.0208(7) -0.0043(5) 0.0032(6) -0.0009(5)
C17 0.0174(7) 0.0158(6) 0.0155(7) -0.0011(5) 0.0009(5) -0.0038(5)
C18 0.0143(6) 0.0125(6) 0.0166(6) 0.0011(5) -0.0014(5) -0.0003(5)

loop_
_atom_type_symbol
_atom_type_description
_atom_type_scat_dispersion_real
_atom_type_scat_dispersion_imag
_atom_type_scat_source
C C 0.0033 0.0016 'International Tables Vol C Tables 4.2.6.8 and 6.1.1.4'
H H 0.0000 0.0000 'International Tables Vol C Tables 4.2.6.8 and 6.1.1.4'
O O 0.0106 0.0060 'International Tables Vol C Tables 4.2.6.8 and 6.1.1.4'
P P 0.1023 0.0942 'International Tables Vol C Tables 4.2.6.8 and 6.1.1.4'

loop_
_geom_angle_atom_site_label_1
_geom_angle_atom_site_label_2
_geom_angle_atom_site_label_3
_geom_angle
_geom_angle_site_symmetry_1
_geom_angle_site_symmetry_3
_geom_angle_publ_flag
O1 P1 C1 118.32(7) . . ?
O1 P1 C12 117.39(7) . . ?
O1 P1 C13 111.30(6) . . ?
C1 P1 C13 107.70(6) . . ?
C12 P1 C1 92.34(7) . . ?
C12 P1 C13 107.99(7) . . ?
C2 C1 P1 128.56(11) . . ?
C2 C1 C6 121.15(13) . . ?
C6 C1 P1 110.27(10) . . ?
C1 C2 H2 120.4(11) . . ?
C1 C2 C3 118.98(13) . . ?
C3 C2 H2 120.6(11) . . ?
C2 C3 H3 119.1(11) . . ?
C4 C3 C2 119.95(14) . . ?
C4 C3 H3 120.9(11) . . ?
C3 C4 H4 120.0(12) . . ?
C3 C4 C5 121.33(14) . . ?
C5 C4 H4 118.6(12) . . ?
C4 C5 H5 119.7(11) . . ?
C4 C5 C6 119.26(14) . . ?
C6 C5 H5 121.0(11) . . ?
C1 C6 C7 113.51(12) . . ?
C5 C6 C1 119.30(13) . . ?
C5 C6 C7 127.17(13) . . ?
C8 C7 C6 127.26(14) . . ?
C8 C7 C12 119.56(14) . . ?
C12 C7 C6 113.16(12) . . ?
C7 C8 H8 122.0(12) . . ?
C9 C8 C7 119.06(15) . . ?
C9 C8 H8 119.0(12) . . ?
C8 C9 H9 118.6(11) . . ?
C10 C9 C8 121.22(15) . . ?
C10 C9 H9 120.2(11) . . ?
C9 C10 H10 121.0(13) . . ?
C9 C10 C11 120.17(15) . . ?
C11 C10 H10 118.8(13) . . ?
C10 C11 H11 122.0(11) . . ?
C12 C11 C10 118.99(15) . . ?
C12 C11 H11 119.0(11) . . ?
C7 C12 P1 110.72(10) . . ?
C11 C12 P1 128.22(12) . . ?
C11 C12 C7 121.01(13) . . ?
C14 C13 P1 117.85(11) . . ?
C14 C13 C18 119.90(13) . . ?
C18 C13 P1 122.25(11) . . ?
C13 C14 H14 117.9(11) . . ?
C15 C14 C13 120.07(14) . . ?
C15 C14 H14 122.0(11) . . ?
C14 C15 H15 120.8(11) . . ?
C16 C15 C14 120.02(14) . . ?
C16 C15 H15 119.2(11) . . ?
C15 C16 H16 119.5(11) . . ?
C15 C16 C17 120.05(14) . . ?
C17 C16 H16 120.4(11) . . ?
C16 C17 H17 120.7(11) . . ?
C18 C17 C16 120.35(14) . . ?
C18 C17 H17 119.0(11) . . ?
C13 C18 H18 120.8(11) . . ?
C17 C18 C13 119.60(13) . . ?
C17 C18 H18 119.6(11) . . ?

loop_
_geom_bond_atom_site_label_1
_geom_bond_atom_site_label_2
_geom_bond_distance
_geom_bond_site_symmetry_2
_geom_bond_publ_flag
P1 O1 1.4893(11) . ?
P1 C1 1.8035(14) . ?
P1 C12 1.8021(15) . ?
P1 C13 1.8087(14) . ?
C1 C2 1.392(2) . ?
C1 C6 1.4100(19) . ?
C2 H2 0.984(18) . ?
C2 C3 1.396(2) . ?
C3 H3 0.939(18) . ?
C3 C4 1.392(2) . ?
C4 H4 0.96(2) . ?
C4 C5 1.392(2) . ?
C5 H5 0.966(18) . ?
C5 C6 1.394(2) . ?
C6 C7 1.486(2) . ?
C7 C8 1.397(2) . ?
C7 C12 1.405(2) . ?
C8 H8 0.95(2) . ?
C8 C9 1.394(2) . ?
C9 H9 0.968(19) . ?
C9 C10 1.389(3) . ?
C10 H10 1.00(2) . ?
C10 C11 1.394(2) . ?
C11 H11 1.009(18) . ?
C11 C12 1.393(2) . ?
C13 C14 1.3972(19) . ?
C13 C18 1.401(2) . ?
C14 H14 0.965(18) . ?
C14 C15 1.393(2) . ?
C15 H15 0.945(18) . ?
C15 C16 1.390(2) . ?
C16 H16 0.964(19) . ?
C16 C17 1.394(2) . ?
C17 H17 0.973(19) . ?
C17 C18 1.393(2) . ?
C18 H18 0.986(18) . ?

loop_
_geom_torsion_atom_site_label_1
_geom_torsion_atom_site_label_2
_geom_torsion_atom_site_label_3
_geom_torsion_atom_site_label_4
_geom_torsion
_geom_torsion_site_symmetry_1
_geom_torsion_site_symmetry_2
_geom_torsion_site_symmetry_3
_geom_torsion_site_symmetry_4
_geom_torsion_publ_flag
P1 C1 C2 C3 -177.52(11) . . . . ?
P1 C1 C6 C5 179.09(11) . . . . ?
P1 C1 C6 C7 0.45(15) . . . . ?
P1 C13 C14 C15 179.87(11) . . . . ?
P1 C13 C18 C17 179.66(11) . . . . ?
O1 P1 C1 C2 55.58(15) . . . . ?
O1 P1 C1 C6 -122.89(10) . . . . ?
O1 P1 C12 C7 123.06(10) . . . . ?
O1 P1 C12 C11 -54.26(16) . . . . ?
O1 P1 C13 C14 -9.62(13) . . . . ?
O1 P1 C13 C18 171.19(11) . . . . ?
C1 P1 C12 C7 -0.72(11) . . . . ?
C1 P1 C12 C11 -178.03(14) . . . . ?
C1 P1 C13 C14 121.60(11) . . . . ?
C1 P1 C13 C18 -57.58(13) . . . . ?
C1 C2 C3 C4 -1.3(2) . . . . ?
C1 C6 C7 C8 177.02(14) . . . . ?
C1 C6 C7 C12 -1.02(18) . . . . ?
C2 C1 C6 C5 0.5(2) . . . . ?
C2 C1 C6 C7 -178.15(13) . . . . ?
C2 C3 C4 C5 0.5(2) . . . . ?
C3 C4 C5 C6 0.8(2) . . . . ?
C4 C5 C6 C1 -1.3(2) . . . . ?
C4 C5 C6 C7 177.17(14) . . . . ?
C5 C6 C7 C8 -1.5(2) . . . . ?
C5 C6 C7 C12 -179.53(14) . . . . ?
C6 C1 C2 C3 0.8(2) . . . . ?
C6 C7 C8 C9 -178.32(14) . . . . ?
C6 C7 C12 P1 1.09(15) . . . . ?
C6 C7 C12 C11 178.63(13) . . . . ?
C7 C8 C9 C10 0.1(2) . . . . ?
C8 C7 C12 P1 -177.12(11) . . . . ?
C8 C7 C12 C11 0.4(2) . . . . ?
C8 C9 C10 C11 0.2(2) . . . . ?
C9 C10 C11 C12 -0.2(2) . . . . ?
C10 C11 C12 P1 176.93(12) . . . . ?
C10 C11 C12 C7 -0.1(2) . . . . ?
C12 P1 C1 C2 178.61(14) . . . . ?
C12 P1 C1 C6 0.14(11) . . . . ?
C12 P1 C13 C14 -139.85(11) . . . . ?
C12 P1 C13 C18 40.97(14) . . . . ?
C12 C7 C8 C9 -0.4(2) . . . . ?
C13 P1 C1 C2 -71.66(14) . . . . ?
C13 P1 C1 C6 109.87(11) . . . . ?
C13 P1 C12 C7 -110.18(11) . . . . ?
C13 P1 C12 C11 72.51(15) . . . . ?
C13 C14 C15 C16 0.6(2) . . . . ?
C14 C13 C18 C17 0.5(2) . . . . ?
C14 C15 C16 C17 0.1(2) . . . . ?
C15 C16 C17 C18 -0.6(2) . . . . ?
C16 C17 C18 C13 0.3(2) . . . . ?
C18 C13 C14 C15 -0.9(2) . . . . ?
